data_7711203
loop_
_publ_author_name
'Ren, Tai-Lin'
'Zhang, Xiao-Nuan'
'Hu, Jun-Jie'
'Wen, He-Rui'
'Liu, Sui-Jun'
'Peng, Yan'

_publ_section_title
;
 Stable Terbium Metal-organic Framework with Turn-on and Blue-shift
 Fluorescence Sensing for Acidic Amino Acids (L-aspartate, L-glutamine)
 and Cations (Al3+, Ga3+)
;
_journal_name_full 'Dalton Transactions'
_journal_paper_doi 10.1039/D2DT02632E
_journal_year 2022
_chemical_formula_moiety '0.25(C244 H144 O80 Tb8), 2(C3 H7 N O), 2(H2 O)'
_chemical_formula_sum 'C67 H54 N2 O24 Tb2'
_chemical_formula_weight 1588.96
_space_group_crystal_system monoclinic
_space_group_IT_number 15
_space_group_name_Hall '-C 2yc'
_space_group_name_H-M_alt 'C 1 2/c 1'
_atom_sites_solution_hydrogens mixed
_atom_sites_solution_primary iterative
_audit_creation_date 2022-03-12
_audit_creation_method
;
Olex2 1.2
(compiled 2018.05.29 svn.r3508 for OlexSys, GUI svn.r5506)
;
_audit_update_record
;
2022-05-17 deposited with the CCDC.	2022-09-06 downloaded from the CCDC.
;
_cell_angle_alpha 90
_cell_angle_beta 123.2490(10)
_cell_angle_gamma 90
_cell_formula_units_Z 4
_cell_length_a 20.0733(7)
_cell_length_b 28.8085(14)
_cell_length_c 16.2113(5)
_cell_measurement_reflns_used 6513
_cell_measurement_temperature 297(2)
_cell_measurement_theta_max 27.46
_cell_measurement_theta_min 3.01
_cell_volume 7840.0(5)
_computing_cell_refinement 'SAINT V8.38A (?, 2016)'
_computing_data_collection 'Bruker APEX2'
_computing_data_reduction 'SAINT V8.38A (?, 2016)'
_computing_molecular_graphics 'Olex2 (Dolomanov et al., 2009)'
_computing_publication_material 'Olex2 (Dolomanov et al., 2009)'
_computing_structure_refinement 'XL (Sheldrick, 2008)'
_computing_structure_solution 'olex2.solve (Bourhis et al., 2015)'
_diffrn_ambient_temperature 297.0
_diffrn_measured_fraction_theta_full 0.998
_diffrn_measured_fraction_theta_max 0.996
_diffrn_measurement_device_type 'Bruker APEX-II CCD'
_diffrn_measurement_method '\f and \w scans'
_diffrn_radiation_type MoK\a
_diffrn_radiation_wavelength 0.71073
_diffrn_reflns_av_R_equivalents 0.1588
_diffrn_reflns_av_unetI/netI 0.1261
_diffrn_reflns_Laue_measured_fraction_full 0.998
_diffrn_reflns_Laue_measured_fraction_max 0.996
_diffrn_reflns_limit_h_max 26
_diffrn_reflns_limit_h_min -26
_diffrn_reflns_limit_k_max 37
_diffrn_reflns_limit_k_min -37
_diffrn_reflns_limit_l_max 21
_diffrn_reflns_limit_l_min -20
_diffrn_reflns_number 59245
_diffrn_reflns_point_group_measured_fraction_full 0.998
_diffrn_reflns_point_group_measured_fraction_max 0.996
_diffrn_reflns_theta_full 25.242
_diffrn_reflns_theta_max 27.493
_diffrn_reflns_theta_min 2.828
_diffrn_standards_number 0
_exptl_absorpt_coefficient_mu 1.858
_exptl_absorpt_correction_T_max 0.7456
_exptl_absorpt_correction_T_min 0.6433
_exptl_absorpt_correction_type none
_exptl_absorpt_process_details
;
SADABS-2016/2 (Bruker,2016/2) was used for absorption correction.
wR2(int) was 0.0751 before and 0.0654 after correction.
The Ratio of minimum to maximum transmission is 0.8628.
The \l/2 correction factor is Not present.
;
_exptl_crystal_colour yellow
_exptl_crystal_density_diffrn 1.346
_exptl_crystal_description rod
_exptl_crystal_F_000 3168
_exptl_crystal_size_max 0.22
_exptl_crystal_size_mid 0.21
_exptl_crystal_size_min 0.20
_refine_diff_density_max 1.813
_refine_diff_density_min -1.723
_refine_diff_density_rms 0.151
_refine_ls_extinction_method none
_refine_ls_goodness_of_fit_ref 1.007
_refine_ls_hydrogen_treatment constr
_refine_ls_matrix_type full
_refine_ls_number_parameters 438
_refine_ls_number_reflns 8966
_refine_ls_number_restraints 6
_refine_ls_restrained_S_all 1.007
_refine_ls_R_factor_all 0.1437
_refine_ls_R_factor_gt 0.0559
_refine_ls_shift/su_max 0.001
_refine_ls_shift/su_mean 0.000
_refine_ls_structure_factor_coef Fsqd
_refine_ls_weighting_details 'w=1/[\s^2^(Fo^2^)+(0.0675P)^2^+43.6645P] where P=(Fo^2^+2Fc^2^)/3'
_refine_ls_weighting_scheme calc
_refine_ls_wR_factor_gt 0.1249
_refine_ls_wR_factor_ref 0.1682
_reflns_Friedel_coverage 0.000
_reflns_number_gt 4879
_reflns_number_total 8966
_reflns_threshold_expression 'I > 2\s(I)'
_cod_data_source_file d2dt02632e2.cif
_cod_data_source_block 1_a_sq_s
_cod_database_code 7711203
_shelx_shelxl_version_number 2017/1
_shelx_space_group_comment
;
The symmetry employed for this shelxl refinement is uniquely defined
by the following loop, which should always be used as a source of
symmetry information in preference to the above space-group names.
They are only intended as comments.
;
_olex2_refinement_description
;
1. Fixed Uiso
 At 1.2 times of:
  All C(H) groups
 At 1.5 times of:
  All C(H,H,H) groups, All O(H) groups, All O(H,H) groups
2. Uiso/Uaniso restraints and constraints
Uanis(O15) \\sim Ueq: with sigma of 0.001 and sigma for terminal atoms of 0.002
3. Others
 Fixed Sof: H20(0.5) O13(0.5) H13(0.5)
4.a Riding coordinates:
 O15(H15A,H15B), O13(H13)
4.b Rotating group:
 O9(H9A,H9B)
4.c Aromatic/amide H refined with riding coordinates:
 C5(H5), C7(H7A), C35(H35), C8(H8), C15(H15), C20(H20), C22(H22), C24(H24),
 C25(H25), C26(H26), C27(H27), C28(H28), C29(H29), C30(H30), C31(H31), C32(H32)
4.d Idealised Me refined as rotating group:
 C33(H33A,H33B,H33C), C34(H34A,H34B,H34C)
4.e Idealised tetrahedral OH refined as rotating group:
 O7(H7)
;
_olex2_submission_special_instructions 'No special instructions were received'

loop_
_space_group_symop_operation_xyz
'x, y, z'
'-x, y, -z+1/2'
'x+1/2, y+1/2, z'
'-x+1/2, y+1/2, -z+1/2'
'-x, -y, -z'
'x, -y, z-1/2'
'-x+1/2, -y+1/2, -z'
'x+1/2, -y+1/2, z-1/2'

loop_
_atom_site_label
_atom_site_type_symbol
_atom_site_fract_x
_atom_site_fract_y
_atom_site_fract_z
_atom_site_U_iso_or_equiv
_atom_site_adp_type
_atom_site_occupancy
_atom_site_site_symmetry_order
_atom_site_calc_flag
_atom_site_refinement_flags_posn
_atom_site_refinement_flags_adp
_atom_site_refinement_flags_occupancy
_atom_site_disorder_assembly
_atom_site_disorder_group
Tb1 Tb 0.42078(2) 0.35610(2) 0.59018(3) 0.03228(13) Uani 1 1 d . . . . .
C1 C -0.0686(5) 0.4714(3) 0.4512(7) 0.049(2) Uani 1 1 d . . . . .
O1 O 0.500000 0.3947(3) 0.750000 0.051(2) Uani 1 2 d S T P A .
O2 O 0.5305(3) 0.3089(2) 0.6450(4) 0.0471(16) Uani 1 1 d . . . . .
O7 O 0.0826(4) 0.5656(2) 0.2061(5) 0.0528(16) Uani 1 1 d . . . . .
H7 H 0.077043 0.575960 0.155598 0.079 Uiso 1 1 calc GR . . . .
O8 O 0.3393(4) 0.4168(3) 0.4744(6) 0.077(2) Uani 1 1 d . . . . .
O9 O 0.5099(5) 0.3987(3) 0.5654(6) 0.086(2) Uani 1 1 d . . . . .
H9A H 0.558378 0.393052 0.613703 0.128 Uiso 1 1 d GR . . . .
H9B H 0.504147 0.427784 0.570110 0.128 Uiso 1 1 d GR . . . .
C2 C 0.3000(6) 0.4238(4) 0.5131(7) 0.054(3) Uani 1 1 d . . . . .
O3 O 0.2048(5) 0.5485(3) 0.2445(6) 0.078(2) Uani 1 1 d . . . . .
C3 C 0.1184(5) 0.4938(3) 0.4492(7) 0.044(2) Uani 1 1 d . . . . .
C16 C 0.5897(5) 0.2994(3) 0.7289(6) 0.039(2) Uani 1 1 d . . . . .
O4 O 0.9285(6) 0.3677(3) 0.9048(7) 0.102(3) Uani 1 1 d . . . . .
C4 C 0.6565(5) 0.2724(3) 0.7361(5) 0.0339(18) Uani 1 1 d . . . . .
C5 C 0.7805(5) 0.2235(3) 0.7489(5) 0.038(2) Uani 1 1 d . . . . .
H5 H 0.822632 0.207276 0.753748 0.046 Uiso 1 1 calc R . . . .
O5 O 0.5975(3) 0.3101(2) 0.8085(4) 0.0474(16) Uani 1 1 d . . . . .
C6 C 0.7713(5) 0.2231(3) 0.8273(6) 0.0372(19) Uani 1 1 d . . . . .
O6 O 0.8878(4) 0.1771(2) 0.9311(4) 0.0532(17) Uani 1 1 d . . . . .
C7 C 0.6657(5) 0.2711(3) 0.6570(6) 0.040(2) Uani 1 1 d . . . . .
H7A H 0.629113 0.286338 0.598766 0.048 Uiso 1 1 calc R . . . .
C35 C 0.1818(6) 0.4640(3) 0.4960(7) 0.052(2) Uani 1 1 d . . . . .
H35 H 0.190029 0.446819 0.549319 0.063 Uiso 1 1 calc R . . . .
C8 C 0.7091(5) 0.2483(3) 0.8209(6) 0.0366(19) Uani 1 1 d . . . . .
H8 H 0.703190 0.248737 0.873926 0.044 Uiso 1 1 calc R . . . .
C9 C 0.2348(5) 0.4588(3) 0.4656(7) 0.048(2) Uani 1 1 d . . . . .
O10 O 0.8122(4) 0.1934(2) 0.9847(4) 0.0581(19) Uani 1 1 d . . . . .
C10 C 0.7396(5) 0.2484(3) 0.5786(6) 0.036(2) Uani 1 1 d . . . . .
C11 C 0.7928(5) 0.2801(3) 0.5811(6) 0.040(2) Uani 1 1 d . . . . .
O12 O 0.3143(4) 0.4010(2) 0.5869(5) 0.0532(17) Uani 1 1 d . . . . .
C12 C 0.8022(5) 0.2825(3) 0.4983(6) 0.039(2) Uani 1 1 d . . . . .
C13 C 0.1598(5) 0.5155(3) 0.3404(6) 0.044(2) Uani 1 1 d . . . . .
C14 C 0.1515(6) 0.5448(3) 0.2586(7) 0.048(2) Uani 1 1 d . . . . .
C15 C 0.2227(6) 0.4851(3) 0.3869(7) 0.050(2) Uani 1 1 d . . . . .
H15 H 0.257241 0.482240 0.365792 0.060 Uiso 1 1 calc R . . . .
O15 O 0.6608(9) 0.4084(5) 0.7272(10) 0.188(6) Uani 1 1 d . U . . .
H15A H 0.655283 0.416490 0.773151 0.282 Uiso 1 1 d R . . . .
H15B H 0.709343 0.408900 0.744122 0.282 Uiso 1 1 d R . . . .
C17 C 0.0582(5) 0.4966(3) 0.4772(6) 0.044(2) Uani 1 1 d . . . . .
C20 C 0.500000 0.4377(6) 0.750000 0.076(5) Uani 1 2 d S T P . .
H20 H 0.473053 0.454379 0.691329 0.091 Uiso 0.5 1 calc R . . A .
C19 C -0.0086(6) 0.4688(3) 0.4292(7) 0.048(2) Uani 1 1 d . . . . .
N1 N 0.9049(5) 0.3258(3) 1.0036(7) 0.063(2) Uani 1 1 d . . . . .
C22 C 0.1065(5) 0.5200(3) 0.3692(7) 0.046(2) Uani 1 1 d . . . . .
H22 H 0.063478 0.540196 0.335899 0.056 Uiso 1 1 calc R . . . .
C21 C 0.7283(5) 0.2474(3) 0.6637(5) 0.037(2) Uani 1 1 d . . . . .
C24 C 0.8981(7) 0.3444(4) 0.5791(9) 0.077(4) Uani 1 1 d . . . . .
H24 H 0.933489 0.365365 0.579463 0.092 Uiso 1 1 calc R . . . .
C23 C 0.8266(5) 0.1963(3) 0.9192(6) 0.041(2) Uani 1 1 d . . . . .
C25 C -0.1464(8) 0.4125(4) 0.3304(9) 0.080(4) Uani 1 1 d . . . . .
H25 H -0.191682 0.393922 0.297693 0.096 Uiso 1 1 calc R . . . .
C26 C -0.0226(7) 0.4362(4) 0.3550(8) 0.067(3) Uani 1 1 d . . . . .
H26 H 0.014982 0.433589 0.338661 0.080 Uiso 1 1 calc R . . . .
C27 C 0.8551(6) 0.3157(4) 0.5003(7) 0.058(3) Uani 1 1 d . . . . .
H27 H 0.860610 0.317851 0.447028 0.069 Uiso 1 1 calc R . . . .
C28 C -0.1361(6) 0.4429(4) 0.4001(8) 0.064(3) Uani 1 1 d . . . . .
H28 H -0.174900 0.444993 0.414546 0.077 Uiso 1 1 calc R . . . .
C29 C 0.8385(6) 0.3121(4) 0.6599(7) 0.056(3) Uani 1 1 d . . . . .
H29 H 0.832830 0.311926 0.713144 0.068 Uiso 1 1 calc R . . . .
C30 C 0.8900(7) 0.3430(4) 0.6601(9) 0.078(4) Uani 1 1 d . . . . .
H30 H 0.919621 0.363036 0.713231 0.094 Uiso 1 1 calc R . . . .
C31 C 0.8868(8) 0.3573(4) 0.9341(9) 0.080(3) Uani 1 1 d . . . . .
H31 H 0.838190 0.372520 0.906051 0.096 Uiso 1 1 calc R . . . .
C32 C -0.0878(8) 0.4090(4) 0.3077(9) 0.075(3) Uani 1 1 d . . . . .
H32 H -0.094412 0.388091 0.260123 0.090 Uiso 1 1 calc R . . . .
C33 C 0.8552(9) 0.3165(5) 1.0379(11) 0.118(6) Uani 1 1 d . . . . .
H33A H 0.882872 0.324021 1.106794 0.177 Uiso 1 1 calc GR . . . .
H33B H 0.841089 0.284243 1.028602 0.177 Uiso 1 1 calc GR . . . .
H33C H 0.807776 0.335024 1.001758 0.177 Uiso 1 1 calc GR . . . .
O13 O 0.5377(14) 0.4579(7) 0.8321(16) 0.144(9) Uani 0.5 1 d . . . A -1
H13 H 0.587208 0.449544 0.863444 0.215 Uiso 0.5 1 d R . . A -1
C34 C 0.9787(8) 0.3004(5) 1.0477(12) 0.119(6) Uani 1 1 d . . . . .
H34A H 0.972486 0.275286 1.005190 0.179 Uiso 1 1 calc GR . . . .
H34B H 0.992495 0.288293 1.110360 0.179 Uiso 1 1 calc GR . . . .
H34C H 1.020103 0.320795 1.057005 0.179 Uiso 1 1 calc GR . . . .

loop_
_atom_site_aniso_label
_atom_site_aniso_U_11
_atom_site_aniso_U_22
_atom_site_aniso_U_33
_atom_site_aniso_U_23
_atom_site_aniso_U_13
_atom_site_aniso_U_12
Tb1 0.02535(19) 0.0451(2) 0.02864(19) 0.0012(2) 0.01623(15) 0.0001(2)
C1 0.039(5) 0.061(6) 0.053(6) 0.019(5) 0.030(5) 0.008(5)
O1 0.054(6) 0.044(5) 0.040(5) 0.000 0.017(5) 0.000
O2 0.035(3) 0.069(4) 0.036(3) 0.006(3) 0.018(3) 0.022(3)
O7 0.062(4) 0.053(4) 0.047(4) 0.012(3) 0.032(4) 0.001(4)
O8 0.075(5) 0.099(6) 0.097(6) 0.053(5) 0.073(5) 0.050(4)
O9 0.065(5) 0.096(6) 0.093(6) 0.019(5) 0.041(5) -0.015(5)
C2 0.043(6) 0.068(7) 0.059(6) 0.018(5) 0.035(5) 0.018(5)
O3 0.072(5) 0.098(6) 0.097(6) 0.028(5) 0.067(5) 0.001(4)
C3 0.042(5) 0.047(5) 0.059(6) 0.011(5) 0.038(5) 0.015(4)
C16 0.037(5) 0.052(5) 0.040(5) 0.005(4) 0.028(4) 0.006(4)
O4 0.140(9) 0.088(7) 0.110(7) 0.045(5) 0.090(7) 0.029(6)
C4 0.034(4) 0.047(5) 0.025(4) -0.001(4) 0.019(4) 0.004(4)
C5 0.035(5) 0.056(6) 0.029(4) 0.003(4) 0.021(4) 0.010(4)
O5 0.045(4) 0.069(4) 0.034(3) -0.003(3) 0.026(3) 0.014(3)
C6 0.031(4) 0.051(5) 0.031(4) 0.001(4) 0.017(4) 0.002(4)
O6 0.043(4) 0.083(5) 0.040(3) 0.018(3) 0.027(3) 0.024(4)
C7 0.038(5) 0.057(6) 0.030(4) 0.011(4) 0.022(4) 0.017(4)
C35 0.053(6) 0.061(6) 0.056(6) 0.018(5) 0.038(5) 0.019(5)
C8 0.032(4) 0.056(5) 0.029(4) 0.004(4) 0.021(4) 0.005(4)
C9 0.041(5) 0.056(6) 0.058(6) 0.011(5) 0.034(5) 0.011(4)
O10 0.055(4) 0.094(5) 0.038(3) 0.025(3) 0.033(3) 0.034(4)
C10 0.030(4) 0.054(5) 0.030(4) 0.005(4) 0.020(4) 0.014(4)
C11 0.039(5) 0.055(6) 0.031(4) -0.006(4) 0.023(4) 0.002(4)
O12 0.054(4) 0.064(4) 0.053(4) 0.018(3) 0.038(4) 0.026(3)
C12 0.039(5) 0.048(5) 0.037(5) -0.002(4) 0.026(4) 0.005(4)
C13 0.044(5) 0.043(5) 0.050(5) 0.010(4) 0.029(5) 0.005(4)
C14 0.050(6) 0.051(6) 0.048(6) 0.009(5) 0.031(5) 0.003(5)
C15 0.053(6) 0.054(6) 0.058(6) 0.015(5) 0.040(5) 0.012(5)
O15 0.187(6) 0.193(6) 0.186(6) 0.003(2) 0.104(3) -0.005(2)
C17 0.046(5) 0.053(6) 0.047(5) 0.018(5) 0.035(5) 0.019(5)
C20 0.067(11) 0.051(10) 0.082(13) 0.000 0.023(10) 0.000
C19 0.055(6) 0.053(6) 0.052(6) 0.016(5) 0.041(5) 0.016(5)
N1 0.065(6) 0.068(6) 0.066(6) 0.015(5) 0.043(5) 0.003(5)
C22 0.042(5) 0.052(6) 0.051(5) 0.016(5) 0.030(5) 0.001(4)
C21 0.037(5) 0.049(5) 0.027(4) 0.004(4) 0.020(4) 0.013(4)
C24 0.071(8) 0.096(9) 0.082(8) -0.016(7) 0.053(7) -0.030(7)
C23 0.032(4) 0.063(6) 0.033(4) 0.004(4) 0.021(4) 0.010(4)
C25 0.090(9) 0.083(9) 0.084(9) -0.023(7) 0.058(8) -0.033(7)
C26 0.085(9) 0.068(7) 0.073(7) 0.003(6) 0.060(7) 0.004(7)
C27 0.061(7) 0.077(7) 0.057(6) -0.010(6) 0.046(6) -0.013(6)
C28 0.056(7) 0.080(8) 0.072(7) 0.007(6) 0.045(6) -0.005(6)
C29 0.055(6) 0.082(7) 0.040(5) -0.021(5) 0.031(5) -0.007(6)
C30 0.073(8) 0.097(9) 0.075(8) -0.047(7) 0.047(7) -0.044(7)
C31 0.088(9) 0.074(8) 0.082(9) 0.003(8) 0.050(8) 0.013(8)
C32 0.100(10) 0.075(8) 0.078(8) -0.013(7) 0.066(8) -0.008(7)
C33 0.138(14) 0.138(13) 0.152(14) -0.037(11) 0.126(13) -0.038(11)
O13 0.14(2) 0.121(17) 0.137(19) -0.083(15) 0.054(16) -0.024(15)
C34 0.086(10) 0.097(11) 0.153(14) 0.061(10) 0.052(11) 0.028(9)

loop_
_atom_type_symbol
_atom_type_description
_atom_type_scat_dispersion_real
_atom_type_scat_dispersion_imag
_atom_type_scat_source
C C 0.0033 0.0016 'International Tables Vol C Tables 4.2.6.8 and 6.1.1.4'
H H 0.0000 0.0000 'International Tables Vol C Tables 4.2.6.8 and 6.1.1.4'
Tb Tb -0.1723 4.1537 'International Tables Vol C Tables 4.2.6.8 and 6.1.1.4'
N N 0.0061 0.0033 'International Tables Vol C Tables 4.2.6.8 and 6.1.1.4'
O O 0.0106 0.0060 'International Tables Vol C Tables 4.2.6.8 and 6.1.1.4'

loop_
_geom_angle_atom_site_label_1
_geom_angle_atom_site_label_2
_geom_angle_atom_site_label_3
_geom_angle
_geom_angle_site_symmetry_1
_geom_angle_site_symmetry_3
_geom_angle_publ_flag
O1 Tb1 O6 158.09(14) . 8_455 ?
O1 Tb1 O12 80.62(18) . . ?
O1 Tb1 C23 173.1(2) . 8_455 ?
O2 Tb1 O1 86.03(19) . . ?
O2 Tb1 O8 144.8(2) . . ?
O2 Tb1 O9 73.9(3) . . ?
O2 Tb1 O6 80.0(2) . 8_455 ?
O2 Tb1 O10 103.3(2) . 8_455 ?
O2 Tb1 O12 161.03(19) . . ?
O2 Tb1 C23 92.7(2) . 8_455 ?
O8 Tb1 O1 105.3(3) . . ?
O8 Tb1 O6 77.9(2) . 8_455 ?
O8 Tb1 O12 53.0(2) . . ?
O8 Tb1 C23 79.6(3) . 8_455 ?
O9 Tb1 O1 80.3(2) . . ?
O9 Tb1 O8 75.4(3) . . ?
O9 Tb1 O6 79.6(2) . 8_455 ?
O9 Tb1 O12 116.6(3) . . ?
O9 Tb1 C23 105.9(3) . 8_455 ?
O5 Tb1 O1 76.7(2) 2_656 . ?
O5 Tb1 O2 83.0(2) 2_656 . ?
O5 Tb1 O8 131.8(2) 2_656 . ?
O5 Tb1 O9 148.3(3) 2_656 . ?
O5 Tb1 O6 117.8(2) 2_656 8_455 ?
O5 Tb1 O10 74.0(2) 2_656 8_455 ?
O5 Tb1 O12 80.9(2) 2_656 . ?
O5 Tb1 C23 96.4(2) 2_656 8_455 ?
O6 Tb1 C23 26.89(19) 8_455 8_455 ?
O10 Tb1 O1 147.75(16) 8_455 . ?
O10 Tb1 O8 84.9(3) 8_455 . ?
O10 Tb1 O9 131.9(2) 8_455 . ?
O10 Tb1 O6 53.23(18) 8_455 8_455 ?
O10 Tb1 O12 81.8(2) 8_455 . ?
O10 Tb1 C23 26.4(2) 8_455 8_455 ?
O12 Tb1 O6 116.5(2) . 8_455 ?
O12 Tb1 C23 98.9(2) . 8_455 ?
C17 C1 C19 118.4(9) 5_566 . ?
C28 C1 C17 122.0(9) . 5_566 ?
C28 C1 C19 119.6(10) . . ?
Tb1 O1 Tb1 125.8(4) . 2_656 ?
C20 O1 Tb1 117.07(19) . . ?
C20 O1 Tb1 117.08(19) . 2_656 ?
C16 O2 Tb1 133.2(5) . . ?
C14 O7 H7 109.5 . . ?
C2 O8 Tb1 94.0(6) . . ?
Tb1 O9 H9A 109.0 . . ?
Tb1 O9 H9B 109.9 . . ?
H9A O9 H9B 104.1 . . ?
O8 C2 C9 117.5(8) . . ?
O12 C2 O8 120.7(8) . . ?
O12 C2 C9 121.8(8) . . ?
C35 C3 C17 121.4(8) . . ?
C35 C3 C22 119.0(8) . . ?
C22 C3 C17 119.5(8) . . ?
O2 C16 C4 118.4(7) . . ?
O5 C16 O2 125.0(8) . . ?
O5 C16 C4 116.6(7) . . ?
C7 C4 C16 120.5(7) . . ?
C8 C4 C16 120.2(7) . . ?
C8 C4 C7 119.2(7) . . ?
C6 C5 H5 119.5 . . ?
C21 C5 H5 119.5 . . ?
C21 C5 C6 120.9(7) . . ?
C16 O5 Tb1 154.8(6) . 2_656 ?
C5 C6 C8 119.5(7) . . ?
C5 C6 C23 121.3(7) . . ?
C8 C6 C23 119.2(7) . . ?
C23 O6 Tb1 90.6(5) . 8_556 ?
C4 C7 H7A 119.5 . . ?
C21 C7 C4 121.1(7) . . ?
C21 C7 H7A 119.5 . . ?
C3 C35 H35 119.1 . . ?
C3 C35 C9 121.8(8) . . ?
C9 C35 H35 119.1 . . ?
C4 C8 C6 120.1(7) . . ?
C4 C8 H8 120.0 . . ?
C6 C8 H8 120.0 . . ?
C35 C9 C2 120.8(8) . . ?
C15 C9 C2 120.5(8) . . ?
C15 C9 C35 118.7(8) . . ?
C23 O10 Tb1 96.0(5) . 8_556 ?
C11 C10 C21 118.8(7) . . ?
C12 C10 C11 121.8(7) 7_656 . ?
C12 C10 C21 119.4(8) 7_656 . ?
C10 C11 C12 119.3(7) . . ?
C10 C11 C29 123.9(7) . . ?
C29 C11 C12 116.8(8) . . ?
C2 O12 Tb1 92.2(5) . . ?
C10 C12 C11 118.8(8) 7_656 . ?
C10 C12 C27 122.1(7) 7_656 . ?
C27 C12 C11 119.1(8) . . ?
C15 C13 C14 117.8(8) . . ?
C15 C13 C22 121.4(8) . . ?
C22 C13 C14 120.7(8) . . ?
O7 C14 C13 113.5(8) . . ?
O3 C14 O7 124.3(9) . . ?
O3 C14 C13 122.2(9) . . ?
C9 C15 H15 120.1 . . ?
C13 C15 C9 119.9(8) . . ?
C13 C15 H15 120.1 . . ?
H15A O15 H15B 113.0 . . ?
C1 C17 C3 120.2(9) 5_566 . ?
C19 C17 C1 120.3(8) . 5_566 ?
C19 C17 C3 119.5(8) . . ?
O1 C20 H20 121.175(2) . 2_656 ?
O1 C20 H20 121.2 . . ?
O1 C20 O13 117.6(13) . . ?
H20 C20 H20 117.6 . 2_656 ?
O13 C20 H20 3.5(13) . 2_656 ?
O13 C20 H20 121.2 . . ?
C17 C19 C1 121.3(9) . . ?
C17 C19 C26 122.5(9) . . ?
C26 C19 C1 116.1(10) . . ?
C31 N1 C33 122.6(12) . . ?
C31 N1 C34 119.7(10) . . ?
C33 N1 C34 117.7(11) . . ?
C3 C22 H22 120.4 . . ?
C13 C22 C3 119.2(8) . . ?
C13 C22 H22 120.4 . . ?
C5 C21 C7 119.1(7) . . ?
C5 C21 C10 120.7(7) . . ?
C7 C21 C10 120.2(7) . . ?
C27 C24 H24 119.3 . . ?
C27 C24 C30 121.4(10) . . ?
C30 C24 H24 119.3 . . ?
C6 C23 Tb1 176.1(6) . 8_556 ?
O6 C23 Tb1 62.5(4) . 8_556 ?
O6 C23 C6 120.5(7) . . ?
O10 C23 Tb1 57.7(4) . 8_556 ?
O10 C23 C6 119.4(7) . . ?
O10 C23 O6 120.1(8) . . ?
C28 C25 H25 120.2 . . ?
C28 C25 C32 119.6(11) . . ?
C32 C25 H25 120.2 . . ?
C19 C26 H26 118.6 . . ?
C32 C26 C19 122.9(10) . . ?
C32 C26 H26 118.6 . . ?
C12 C27 H27 119.6 . . ?
C24 C27 C12 120.8(9) . . ?
C24 C27 H27 119.6 . . ?
C1 C28 H28 119.1 . . ?
C25 C28 C1 121.9(10) . . ?
C25 C28 H28 119.1 . . ?
C11 C29 H29 118.7 . . ?
C30 C29 C11 122.6(8) . . ?
C30 C29 H29 118.7 . . ?
C24 C30 H30 120.3 . . ?
C29 C30 C24 119.4(10) . . ?
C29 C30 H30 120.3 . . ?
O4 C31 N1 125.2(12) . . ?
O4 C31 H31 117.4 . . ?
N1 C31 H31 117.4 . . ?
C25 C32 H32 120.1 . . ?
C26 C32 C25 119.9(11) . . ?
C26 C32 H32 120.1 . . ?
N1 C33 H33A 109.5 . . ?
N1 C33 H33B 109.5 . . ?
N1 C33 H33C 109.5 . . ?
H33A C33 H33B 109.5 . . ?
H33A C33 H33C 109.5 . . ?
H33B C33 H33C 109.5 . . ?
C20 O13 H20 10(4) . 2_656 ?
C20 O13 H13 108.8 . . ?
H13 O13 H20 113.6 . 2_656 ?
N1 C34 H34A 109.5 . . ?
N1 C34 H34B 109.5 . . ?
N1 C34 H34C 109.5 . . ?
H34A C34 H34B 109.5 . . ?
H34A C34 H34C 109.5 . . ?
H34B C34 H34C 109.5 . . ?

loop_
_geom_bond_atom_site_label_1
_geom_bond_atom_site_label_2
_geom_bond_distance
_geom_bond_site_symmetry_2
_geom_bond_publ_flag
Tb1 O1 2.441(4) . ?
Tb1 O2 2.311(5) . ?
Tb1 O8 2.427(6) . ?
Tb1 O9 2.379(7) . ?
Tb1 O5 2.291(5) 2_656 ?
Tb1 O6 2.476(6) 8_455 ?
Tb1 O10 2.371(6) 8_455 ?
Tb1 O12 2.473(6) . ?
Tb1 C23 2.791(8) 8_455 ?
C1 C17 1.406(13) 5_566 ?
C1 C19 1.432(12) . ?
C1 C28 1.401(13) . ?
O1 C20 1.239(17) . ?
O2 C16 1.252(9) . ?
O7 H7 0.8200 . ?
O7 C14 1.306(11) . ?
O8 C2 1.266(10) . ?
O9 H9A 0.8671 . ?
O9 H9B 0.8538 . ?
C2 C9 1.488(12) . ?
C2 O12 1.253(10) . ?
O3 C14 1.214(11) . ?
C3 C35 1.369(11) . ?
C3 C17 1.508(11) . ?
C3 C22 1.403(11) . ?
C16 C4 1.497(11) . ?
C16 O5 1.251(9) . ?
O4 C31 1.204(14) . ?
C4 C7 1.393(10) . ?
C4 C8 1.377(10) . ?
C5 H5 0.9300 . ?
C5 C6 1.381(10) . ?
C5 C21 1.377(10) . ?
C6 C8 1.398(11) . ?
C6 C23 1.496(11) . ?
O6 C23 1.262(9) . ?
C7 H7A 0.9300 . ?
C7 C21 1.380(10) . ?
C35 H35 0.9300 . ?
C35 C9 1.403(11) . ?
C8 H8 0.9300 . ?
C9 C15 1.387(12) . ?
O10 C23 1.246(9) . ?
C10 C11 1.389(11) . ?
C10 C12 1.379(11) 7_656 ?
C10 C21 1.517(10) . ?
C11 C12 1.456(10) . ?
C11 C29 1.428(12) . ?
C12 C27 1.417(12) . ?
C13 C14 1.503(12) . ?
C13 C15 1.372(12) . ?
C13 C22 1.388(11) . ?
C15 H15 0.9300 . ?
O15 H15A 0.8430 . ?
O15 H15B 0.8560 . ?
C17 C19 1.379(13) . ?
C20 H20 0.9299 2_656 ?
C20 H20 0.9300 . ?
C20 O13 1.257(18) . ?
C19 C26 1.428(13) . ?
N1 C31 1.332(14) . ?
N1 C33 1.410(13) . ?
N1 C34 1.441(14) . ?
C22 H22 0.9300 . ?
C24 H24 0.9300 . ?
C24 C27 1.361(14) . ?
C24 C30 1.409(14) . ?
C25 H25 0.9300 . ?
C25 C28 1.354(14) . ?
C25 C32 1.415(15) . ?
C26 H26 0.9300 . ?
C26 C32 1.347(15) . ?
C27 H27 0.9300 . ?
C28 H28 0.9300 . ?
C29 H29 0.9300 . ?
C29 C30 1.364(13) . ?
C30 H30 0.9300 . ?
C31 H31 0.9300 . ?
C32 H32 0.9300 . ?
C33 H33A 0.9600 . ?
C33 H33B 0.9600 . ?
C33 H33C 0.9600 . ?
O13 H13 0.8659 . ?
C34 H34A 0.9600 . ?
C34 H34B 0.9600 . ?
C34 H34C 0.9600 . ?

loop_
_geom_torsion_atom_site_label_1
_geom_torsion_atom_site_label_2
_geom_torsion_atom_site_label_3
_geom_torsion_atom_site_label_4
_geom_torsion
_geom_torsion_site_symmetry_1
_geom_torsion_site_symmetry_2
_geom_torsion_site_symmetry_3
_geom_torsion_site_symmetry_4
_geom_torsion_publ_flag
Tb1 O1 C20 O13 -3.1(12) 2_656 . . . ?
Tb1 O1 C20 O13 176.9(12) . . . . ?
Tb1 O2 C16 C4 -170.9(5) . . . . ?
Tb1 O2 C16 O5 10.0(14) . . . . ?
Tb1 O8 C2 C9 -177.4(8) . . . . ?
Tb1 O8 C2 O12 0.5(11) . . . . ?
Tb1 O6 C23 C6 -177.3(8) 8_556 . . . ?
Tb1 O6 C23 O10 3.6(9) 8_556 . . . ?
Tb1 O10 C23 C6 177.1(7) 8_556 . . . ?
Tb1 O10 C23 O6 -3.7(10) 8_556 . . . ?
C1 C17 C19 C1 -0.6(14) 5_566 . . . ?
C1 C17 C19 C26 179.0(8) 5_566 . . . ?
C1 C19 C26 C32 -0.2(15) . . . . ?
O2 C16 C4 C7 20.6(13) . . . . ?
O2 C16 C4 C8 -158.8(8) . . . . ?
O2 C16 O5 Tb1 -32(2) . . . 2_656 ?
O8 C2 C9 C35 171.4(10) . . . . ?
O8 C2 C9 C15 -5.3(15) . . . . ?
O8 C2 O12 Tb1 -0.5(11) . . . . ?
C2 C9 C15 C13 176.5(9) . . . . ?
C3 C35 C9 C2 -175.8(9) . . . . ?
C3 C35 C9 C15 1.0(15) . . . . ?
C3 C17 C19 C1 -177.9(8) . . . . ?
C3 C17 C19 C26 1.8(13) . . . . ?
C16 C4 C7 C21 178.2(8) . . . . ?
C16 C4 C8 C6 179.9(8) . . . . ?
C4 C16 O5 Tb1 149.0(10) . . . 2_656 ?
C4 C7 C21 C5 2.4(14) . . . . ?
C4 C7 C21 C10 -176.9(8) . . . . ?
C5 C6 C8 C4 1.4(13) . . . . ?
C5 C6 C23 O6 7.2(14) . . . . ?
C5 C6 C23 O10 -173.6(9) . . . . ?
O5 C16 C4 C7 -160.2(8) . . . . ?
O5 C16 C4 C8 20.5(12) . . . . ?
C6 C5 C21 C7 -0.4(14) . . . . ?
C6 C5 C21 C10 178.9(8) . . . . ?
C7 C4 C8 C6 0.5(13) . . . . ?
C35 C3 C17 C1 91.6(11) . . . 5_566 ?
C35 C3 C17 C19 -91.1(11) . . . . ?
C35 C3 C22 C13 -0.8(14) . . . . ?
C35 C9 C15 C13 -0.2(15) . . . . ?
C8 C4 C7 C21 -2.5(13) . . . . ?
C8 C6 C23 O6 -172.8(8) . . . . ?
C8 C6 C23 O10 6.4(13) . . . . ?
C9 C2 O12 Tb1 177.3(9) . . . . ?
C10 C11 C12 C10 -3.0(13) . . . 7_656 ?
C10 C11 C12 C27 178.5(8) . . . . ?
C10 C11 C29 C30 -179.6(10) . . . . ?
C10 C12 C27 C24 -177.2(10) 7_656 . . . ?
C11 C10 C21 C5 -82.6(11) . . . . ?
C11 C10 C21 C7 96.7(10) . . . . ?
C11 C12 C27 C24 1.3(15) . . . . ?
C11 C29 C30 C24 1.2(18) . . . . ?
O12 C2 C9 C35 -6.4(16) . . . . ?
O12 C2 C9 C15 176.9(10) . . . . ?
C12 C10 C11 C12 3.1(14) 7_656 . . . ?
C12 C10 C11 C29 -178.8(9) 7_656 . . . ?
C12 C10 C21 C5 96.4(10) 7_656 . . . ?
C12 C10 C21 C7 -84.3(11) 7_656 . . . ?
C12 C11 C29 C30 -1.5(15) . . . . ?
C14 C13 C15 C9 177.3(9) . . . . ?
C14 C13 C22 C3 -176.7(9) . . . . ?
C15 C13 C14 O7 167.2(9) . . . . ?
C15 C13 C14 O3 -13.3(15) . . . . ?
C15 C13 C22 C3 1.5(15) . . . . ?
C17 C1 C19 C17 0.6(14) 5_566 . . . ?
C17 C1 C19 C26 -179.1(8) 5_566 . . . ?
C17 C1 C28 C25 179.2(10) 5_566 . . . ?
C17 C3 C35 C9 175.2(9) . . . . ?
C17 C3 C22 C13 -176.5(9) . . . . ?
C17 C19 C26 C32 -179.8(10) . . . . ?
C19 C1 C28 C25 0.5(15) . . . . ?
C19 C26 C32 C25 0.5(18) . . . . ?
C22 C3 C35 C9 -0.5(15) . . . . ?
C22 C3 C17 C1 -92.7(11) . . . 5_566 ?
C22 C3 C17 C19 84.6(11) . . . . ?
C22 C13 C14 O7 -14.4(13) . . . . ?
C22 C13 C14 O3 165.0(10) . . . . ?
C22 C13 C15 C9 -1.0(15) . . . . ?
C21 C5 C6 C8 -1.5(13) . . . . ?
C21 C5 C6 C23 178.6(8) . . . . ?
C21 C10 C11 C12 -177.9(7) . . . . ?
C21 C10 C11 C29 0.2(13) . . . . ?
C23 C6 C8 C4 -178.6(8) . . . . ?
C27 C24 C30 C29 0.4(19) . . . . ?
C28 C1 C19 C17 179.3(9) . . . . ?
C28 C1 C19 C26 -0.3(13) . . . . ?
C28 C25 C32 C26 -0.3(19) . . . . ?
C29 C11 C12 C10 178.7(8) . . . 7_656 ?
C29 C11 C12 C27 0.2(12) . . . . ?
C30 C24 C27 C12 -1.6(18) . . . . ?
C32 C25 C28 C1 -0.1(18) . . . . ?
C33 N1 C31 O4 177.2(13) . . . . ?
C34 N1 C31 O4 -2(2) . . . . ?
